data_9009420
loop_
_publ_author_name
'Zubkova, N. V.'
'Pushcharovsky, D. Y.'
'Giester, G.'
'Smolin, A. S.'
'Tillmanns, E.'
'Brandstatter, F.'
'Hammer, V.'
'Peretyazhko, I. S.'
'Sapozhnikov, A. N.'
'Kashaev, A. A.'

_publ_section_title
;Bismutocolumbite, Bi(Nb.79Ta.21)O4, stibiocolumbite, Sb(Nb.67Ta.33)O4 and
 their structural relation to the other ABO4 minerals with stibiotantalite
 (SbTaO4) structure Locality: Mesa Grande, California, USA
;
_journal_name_full 'Neues Jahrbuch fur Mineralogie, Monatshefte'
_journal_page_first 145
_journal_page_last 159
_journal_volume 2002
_journal_year 2002
_chemical_compound_source 'Mesa Grande, California, USA'
_chemical_formula_sum 'Nb0.33 O4 Sb Ta0.67'
_chemical_name_mineral Stibiocolumbite
_space_group_IT_number 33
_symmetry_space_group_name_Hall 'P 2c -2n'
_symmetry_space_group_name_H-M 'P n a 21'
_cell_angle_alpha 90
_cell_angle_beta 90
_cell_angle_gamma 90
_cell_length_a 5.557
_cell_length_b 4.932
_cell_length_c 11.808
_cell_formula_units_Z 4
_cell_volume 323.623
_database_code_amcsd 0014919
_exptl_crystal_density_diffrn 6.930
_cod_original_formula_sum 'Sb (Nb.33 Ta.67) O4'
_cod_database_code 9009420

loop_
_space_group_symop_operation_xyz
x,y,z
1/2+x,1/2-y,z
1/2-x,1/2+y,1/2+z
-x,-y,1/2+z

loop_
_atom_site_label
_atom_site_fract_x
_atom_site_fract_y
_atom_site_fract_z
_atom_site_occupancy
_atom_site_U_iso_or_equiv
Sb 0.52369 0.04914 0.24729 1.00000 0.00930
Nb 0.88867 -0.00667 -0.00157 0.33000 0.00480
Ta 0.88867 -0.00667 -0.00157 0.67000 0.00480
O1 0.34620 0.33130 0.15760 1.00000 0.00840
O2 0.82420 0.83520 0.84770 1.00000 0.00810
O3 0.08450 0.71190 0.05630 1.00000 0.01060
O4 0.12900 0.22700 -0.04830 1.00000 0.01170

loop_
_cod_related_entry_id
_cod_related_entry_database
_cod_related_entry_code
1 AMCSD 0014919
